data_7121984
loop_
_publ_author_name
'Xiao, Zhao-Xin'
'Miao, Hao'
'Shao, Dong'
'Wei, Hai-Yan'
'Zhang, Yi-Quan'
'Wang, Xin-Yi'

_publ_section_title
;
 Single-molecule magnet behaviour in a dysprosium-triradical complex.
;
_journal_issue 70
_journal_name_full 'Chemical communications (Cambridge, England)'
_journal_page_first 9726
_journal_page_last 9729
_journal_paper_doi 10.1039/c8cc04739a
_journal_volume 54
_journal_year 2018
_chemical_formula_sum 'C57 H45 Dy2 F36 N6 O18'
_chemical_formula_weight 2110.99
_space_group_crystal_system monoclinic
_space_group_IT_number 13
_space_group_name_Hall '-P 2yc'
_space_group_name_H-M_alt 'P 1 2/c 1'
_symmetry_space_group_name_Hall '-P 2yc'
_symmetry_space_group_name_H-M 'P 1 2/c 1'
_atom_sites_solution_hydrogens geom
_audit_block_doi 10.5517/ccdc.csd.cc1zly7r
_audit_creation_method SHELXL-2014/7
_audit_update_record
;
2018-06-13 deposited with the CCDC.
2018-07-16 downloaded from the CCDC.
;
_cell_angle_alpha 90
_cell_angle_beta 100.219(2)
_cell_angle_gamma 90
_cell_formula_units_Z 2
_cell_length_a 10.927(3)
_cell_length_b 12.297(3)
_cell_length_c 30.796(7)
_cell_measurement_reflns_used 6768
_cell_measurement_temperature 296(2)
_cell_measurement_theta_max 24.07
_cell_measurement_theta_min 2.51
_cell_volume 4072.4(18)
_computing_cell_refinement 'Bruker SAINT'
_computing_data_collection 'Bruker APEX2'
_computing_data_reduction 'Bruker SAINT'
_computing_molecular_graphics 'Bruker SHELXTL'
_computing_publication_material 'Bruker SHELXTL'
_computing_structure_refinement 'SHELXL-2014 (Sheldrick 2014)'
_computing_structure_solution 'SHELXS-97 (Sheldrick 2008)'
_diffrn_ambient_temperature 296(2)
_diffrn_measured_fraction_theta_full 0.698
_diffrn_measured_fraction_theta_max 0.747
_diffrn_measurement_device_type 'Bruker APEX-II CCD'
_diffrn_measurement_method '\f and \w scans'
_diffrn_radiation_type MoK\a
_diffrn_radiation_wavelength 0.71073
_diffrn_reflns_av_R_equivalents 0.0556
_diffrn_reflns_av_unetI/netI 0.1318
_diffrn_reflns_Laue_measured_fraction_full 0.698
_diffrn_reflns_Laue_measured_fraction_max 0.747
_diffrn_reflns_limit_h_max 14
_diffrn_reflns_limit_h_min -12
_diffrn_reflns_limit_k_max 15
_diffrn_reflns_limit_k_min -13
_diffrn_reflns_limit_l_max 40
_diffrn_reflns_limit_l_min -39
_diffrn_reflns_number 18851
_diffrn_reflns_point_group_measured_fraction_full 0.698
_diffrn_reflns_point_group_measured_fraction_max 0.747
_diffrn_reflns_theta_full 25.242
_diffrn_reflns_theta_max 27.568
_diffrn_reflns_theta_min 1.344
_exptl_absorpt_coefficient_mu 1.966
_exptl_absorpt_correction_T_max 0.7456
_exptl_absorpt_correction_T_min 0.5079
_exptl_absorpt_correction_type multi-scan
_exptl_absorpt_process_details 'SADABS; Bruker, 2000'
_exptl_crystal_colour black
_exptl_crystal_density_diffrn 1.721
_exptl_crystal_description block
_exptl_crystal_F_000 2058
_exptl_crystal_size_max 0.280
_exptl_crystal_size_mid 0.230
_exptl_crystal_size_min 0.230
_refine_diff_density_max 0.993
_refine_diff_density_min -0.654
_refine_diff_density_rms 0.114
_refine_ls_extinction_method none
_refine_ls_goodness_of_fit_ref 0.999
_refine_ls_hydrogen_treatment constr
_refine_ls_matrix_type full
_refine_ls_number_parameters 572
_refine_ls_number_reflns 7042
_refine_ls_number_restraints 627
_refine_ls_restrained_S_all 1.068
_refine_ls_R_factor_all 0.0970
_refine_ls_R_factor_gt 0.0572
_refine_ls_shift/su_max 0.000
_refine_ls_shift/su_mean 0.000
_refine_ls_structure_factor_coef Fsqd
_refine_ls_weighting_details 'w=1/[\s^2^(Fo^2^)+(0.0400P)^2^] where P=(Fo^2^+2Fc^2^)/3'
_refine_ls_weighting_scheme calc
_refine_ls_wR_factor_gt 0.1330
_refine_ls_wR_factor_ref 0.1430
_reflns_Friedel_coverage 0.000
_reflns_number_gt 3981
_reflns_number_total 7042
_reflns_threshold_expression 'I > 2\s(I)'
_cod_data_source_file c8cc04739a2.cif
_cod_data_source_block 1_a
_cod_depositor_comments 'Adding full bibliography for 7121984.cif.'
_cod_original_cell_volume 4072.5(16)
_cod_database_code 7121984
_shelx_shelxl_version_number 2014/7
_shelx_space_group_comment
;
The symmetry employed for this shelxl refinement is uniquely defined
by the following loop, which should always be used as a source of
symmetry information in preference to the above space-group names.
They are only intended as comments.
;
_shelx_estimated_absorpt_t_min 0.609
_shelx_estimated_absorpt_t_max 0.661

loop_
_space_group_symop_operation_xyz
'x, y, z'
'-x, y, -z+1/2'
'-x, -y, -z'
'x, -y, z-1/2'

loop_
_atom_site_label
_atom_site_type_symbol
_atom_site_fract_x
_atom_site_fract_y
_atom_site_fract_z
_atom_site_U_iso_or_equiv
_atom_site_adp_type
_atom_site_occupancy
_atom_site_site_symmetry_order
_atom_site_calc_flag
_atom_site_refinement_flags_posn
_atom_site_refinement_flags_adp
_atom_site_refinement_flags_occupancy
_atom_site_disorder_assembly
_atom_site_disorder_group
Dy1 Dy 0.57838(4) 0.77135(3) 0.38528(2) 0.04098(14) Uani 1 1 d . U . . .
O5 O 0.5057(5) 0.5905(4) 0.3705(2) 0.0516(14) Uani 1 1 d . U . . .
N2 N 0.7515(6) 0.5639(5) 0.3449(2) 0.0371(13) Uani 1 1 d . U . . .
O4 O 0.4353(6) 0.7350(5) 0.4330(2) 0.0630(14) Uani 1 1 d . U . . .
O8 O 0.7372(5) 0.6629(4) 0.35934(16) 0.0419(11) Uani 1 1 d . U . . .
O1 O 0.6947(6) 0.7161(4) 0.45238(18) 0.0540(14) Uani 1 1 d . U . . .
O2 O 0.7547(6) 0.8803(4) 0.39846(18) 0.0552(15) Uani 1 1 d . U . . .
O7 O 0.6013(6) 0.8881(4) 0.32260(17) 0.0497(14) Uani 1 1 d . U . . .
O3 O 0.5096(7) 0.9373(5) 0.4073(2) 0.0654(16) Uani 1 1 d . U . . .
N1 N 0.5457(6) 0.9210(5) 0.28444(19) 0.0436(15) Uani 1 1 d . U . . .
N3 N 0.7330(6) 0.4149(5) 0.3054(2) 0.0470(16) Uani 1 1 d . U . . .
C21 C 0.6004(7) 0.6818(6) 0.2736(2) 0.0365(16) Uani 1 1 d . U . . .
H21 H 0.6707 0.7187 0.2876 0.044 Uiso 1 1 calc R U . . .
O6 O 0.3853(6) 0.7822(5) 0.3377(2) 0.0595(15) Uani 1 1 d . U . . .
O9 O 0.6962(6) 0.3457(4) 0.2737(2) 0.069(2) Uani 1 1 d . U . . .
C24 C 0.6924(7) 0.5169(6) 0.3083(2) 0.0368(15) Uani 1 1 d . U . . .
C4 C 0.8471(9) 0.8863(7) 0.4275(3) 0.060(2) Uani 1 1 d . U . . .
F15 F 0.4657(9) 0.3751(6) 0.3421(3) 0.121(3) Uani 1 1 d . U . . .
C3 C 0.8751(9) 0.8235(8) 0.4663(3) 0.062(2) Uani 1 1 d . U . . .
H3 H 0.9470 0.8375 0.4866 0.075 Uiso 1 1 calc R U . . .
C28 C 0.8410(7) 0.4839(6) 0.3723(3) 0.0437(16) Uani 1 1 d . U . . .
F18 F 0.1905(8) 0.8220(9) 0.2726(3) 0.158(3) Uani 1 1 d . U . . .
C12 C 0.4062(9) 0.5529(8) 0.3588(3) 0.064(2) Uani 1 1 d . U . . .
C19 C 0.5000 0.8592(8) 0.2500 0.042(2) Uani 1 2 d S TU P . .
C13 C 0.2959(10) 0.6122(9) 0.3404(4) 0.080(3) Uani 1 1 d . U . . .
H13 H 0.2206 0.5751 0.3351 0.096 Uiso 1 1 calc R U . . .
C7 C 0.3642(12) 0.7924(10) 0.4527(4) 0.079(2) Uani 1 1 d . U . . .
F14 F 0.2837(7) 0.3882(6) 0.3600(4) 0.146(3) Uani 1 1 d . U . . .
C25 C 0.8499(9) 0.3935(7) 0.3372(3) 0.0559(19) Uani 1 1 d . U . . .
C9 C 0.4262(13) 0.9655(9) 0.4300(4) 0.084(2) Uani 1 1 d . U . . .
C2 C 0.7963(10) 0.7419(7) 0.4740(3) 0.0564(19) Uani 1 1 d . U . . .
C17 C 0.5479(9) 1.0400(6) 0.2721(3) 0.055(2) Uani 1 1 d . U . . .
F3A F 0.864(2) 0.7335(15) 0.5514(5) 0.107(4) Uani 0.55(2) 1 d D U P A 1
C20 C 0.5000 0.7403(8) 0.2500 0.039(2) Uani 1 2 d S TU P . .
F5 F 0.8950(11) 1.0690(8) 0.4296(4) 0.168(3) Uani 1 1 d . U . . .
F4 F 1.0371(8) 0.9824(8) 0.4479(3) 0.155(4) Uani 1 1 d . U . . .
F2A F 0.7419(18) 0.6146(16) 0.5281(6) 0.101(4) Uani 0.55(2) 1 d . U P A 1
C22 C 0.5960(7) 0.5701(6) 0.2762(2) 0.0358(15) Uani 1 1 d . U . . .
C14 C 0.2962(10) 0.7172(9) 0.3306(4) 0.079(2) Uani 1 1 d . U . . .
C5 C 0.9459(14) 0.9639(12) 0.4188(5) 0.104(3) Uani 1 1 d . U . . .
C30 C 0.7739(11) 0.4464(9) 0.4085(3) 0.077(3) Uani 1 1 d . U . . .
H30A H 0.8317 0.4108 0.4312 0.116 Uiso 1 1 calc R U . . .
H30B H 0.7092 0.3964 0.3965 0.116 Uiso 1 1 calc R U . . .
H30C H 0.7382 0.5080 0.4208 0.116 Uiso 1 1 calc R U . . .
C23 C 0.5000 0.5131(8) 0.2500 0.041(2) Uani 1 2 d S TU P . .
H23 H 0.5000 0.4375 0.2500 0.049 Uiso 1 2 calc R U P . .
C1 C 0.8372(12) 0.6754(9) 0.5160(3) 0.077(2) Uani 1 1 d D U . . .
F13 F 0.4441(9) 0.3986(6) 0.4073(3) 0.134(3) Uani 1 1 d . U . . .
F9 F 0.3218(14) 1.1184(7) 0.3998(4) 0.190(4) Uani 1 1 d . U . . .
C27 C 0.8564(11) 0.2774(7) 0.3550(4) 0.088(3) Uani 1 1 d . U . . .
H27A H 0.7847 0.2633 0.3682 0.132 Uiso 1 1 calc R U . . .
H27B H 0.9303 0.2689 0.3768 0.132 Uiso 1 1 calc R U . . .
H27C H 0.8581 0.2272 0.3313 0.132 Uiso 1 1 calc R U . . .
C15 C 0.1692(15) 0.7662(14) 0.3085(6) 0.122(3) Uani 1 1 d . U . . .
F10 F 0.2196(11) 0.7772(9) 0.5011(4) 0.168(4) Uani 1 1 d . U . . .
C10 C 0.394(2) 1.0834(12) 0.4314(6) 0.126(3) Uani 1 1 d . U . . .
F11 F 0.3445(10) 0.6509(9) 0.5021(4) 0.162(3) Uani 1 1 d . U . . .
C26 C 0.9642(11) 0.4157(10) 0.3106(4) 0.092(3) Uani 1 1 d . U . . .
H26A H 1.0389 0.4303 0.3313 0.139 Uiso 1 1 calc R U . . .
H26B H 0.9445 0.4772 0.2914 0.139 Uiso 1 1 calc R U . . .
H26C H 0.9763 0.3528 0.2934 0.139 Uiso 1 1 calc R U . . .
F7 F 0.3688(13) 1.1199(7) 0.4661(3) 0.182(4) Uani 1 1 d . U . . .
F16 F 0.0919(9) 0.7081(10) 0.2957(5) 0.208(4) Uani 1 1 d . U . . .
C16 C 0.5140(13) 1.1078(7) 0.3078(3) 0.083(3) Uani 1 1 d . U . . .
H16A H 0.4256 1.1050 0.3066 0.125 Uiso 1 1 calc R U . . .
H16B H 0.5389 1.1817 0.3043 0.125 Uiso 1 1 calc R U . . .
H16C H 0.5554 1.0807 0.3359 0.125 Uiso 1 1 calc R U . . .
C18 C 0.6776(11) 1.0653(8) 0.2658(4) 0.085(3) Uani 1 1 d . U . . .
H18A H 0.7357 1.0249 0.2867 0.128 Uiso 1 1 calc R U . . .
H18B H 0.6932 1.1417 0.2701 0.128 Uiso 1 1 calc R U . . .
H18C H 0.6872 1.0456 0.2364 0.128 Uiso 1 1 calc R U . . .
F8 F 0.5004(13) 1.1405(7) 0.4280(4) 0.180(4) Uani 1 1 d . U . . .
C8 C 0.3578(12) 0.8990(10) 0.4537(4) 0.089(3) Uani 1 1 d . U . . .
H8 H 0.3059 0.9315 0.4708 0.107 Uiso 1 1 calc R U . . .
C11 C 0.3893(13) 0.4259(10) 0.3653(5) 0.091(3) Uani 1 1 d . U . . .
C29 C 0.9592(9) 0.5466(8) 0.3901(4) 0.070(3) Uani 1 1 d . U . . .
H29A H 0.9906 0.5796 0.3660 0.106 Uiso 1 1 calc R U . . .
H29B H 1.0205 0.4976 0.4055 0.106 Uiso 1 1 calc R U . . .
H29C H 0.9414 0.6020 0.4100 0.106 Uiso 1 1 calc R U . . .
C6 C 0.2851(16) 0.7227(14) 0.4749(5) 0.107(3) Uani 1 1 d . U . . .
F12 F 0.2028(11) 0.6719(11) 0.4501(4) 0.189(4) Uani 1 1 d . U . . .
F17 F 0.1405(11) 0.8500(12) 0.3241(5) 0.207(4) Uani 1 1 d . U . . .
F6 F 0.9450(10) 0.9976(9) 0.3831(3) 0.171(4) Uani 1 1 d . U . . .
F2B F 0.856(3) 0.5735(15) 0.5065(6) 0.099(5) Uani 0.45(2) 1 d . U P A 2
F1B F 0.928(2) 0.7184(18) 0.5440(7) 0.103(5) Uani 0.45(2) 1 d . U P A 2
F3B F 0.738(3) 0.669(2) 0.5369(8) 0.111(5) Uani 0.45(2) 1 d . U P A 2
F1A F 0.931(2) 0.6090(15) 0.5100(6) 0.105(4) Uani 0.55(2) 1 d . U P A 1

loop_
_atom_site_aniso_label
_atom_site_aniso_U_11
_atom_site_aniso_U_22
_atom_site_aniso_U_33
_atom_site_aniso_U_23
_atom_site_aniso_U_13
_atom_site_aniso_U_12
Dy1 0.0445(2) 0.0377(2) 0.0363(2) 0.00215(17) -0.00480(15) -0.00278(18)
O5 0.045(3) 0.044(3) 0.062(3) -0.004(2) 0.000(3) -0.007(2)
N2 0.038(3) 0.033(3) 0.036(3) 0.003(2) -0.006(2) -0.002(2)
O4 0.061(4) 0.062(3) 0.065(3) 0.010(3) 0.010(3) 0.002(3)
O8 0.048(3) 0.035(3) 0.040(3) 0.002(2) -0.001(2) -0.002(2)
O1 0.065(3) 0.049(3) 0.042(3) 0.005(2) -0.006(3) 0.001(3)
O2 0.062(3) 0.053(3) 0.042(3) 0.007(2) -0.015(3) -0.013(2)
O7 0.074(4) 0.034(3) 0.033(2) 0.001(2) -0.011(2) -0.002(2)
O3 0.091(4) 0.045(3) 0.063(4) -0.003(3) 0.020(3) 0.001(3)
N1 0.067(4) 0.026(3) 0.031(3) -0.003(2) -0.009(3) -0.006(3)
N3 0.054(3) 0.030(3) 0.048(3) 0.002(2) -0.016(3) 0.001(3)
C21 0.048(4) 0.031(3) 0.025(3) 0.002(3) -0.008(3) -0.007(3)
O6 0.052(3) 0.056(3) 0.061(3) 0.001(3) -0.015(3) -0.004(2)
O9 0.083(5) 0.040(3) 0.072(4) -0.013(3) -0.023(4) 0.006(3)
C24 0.043(3) 0.030(3) 0.032(3) 0.001(2) -0.009(3) -0.005(3)
C4 0.056(4) 0.060(4) 0.057(4) 0.013(3) -0.012(4) -0.004(3)
F15 0.157(7) 0.076(4) 0.144(6) -0.023(4) 0.063(6) -0.001(4)
C3 0.068(5) 0.061(5) 0.049(4) 0.004(3) -0.015(4) -0.008(4)
C28 0.042(4) 0.038(3) 0.044(3) 0.007(3) -0.011(3) 0.002(3)
F18 0.106(6) 0.193(7) 0.157(7) 0.074(6) -0.023(5) 0.036(5)
C12 0.051(4) 0.058(4) 0.078(5) -0.002(4) 0.000(4) -0.018(3)
C19 0.062(5) 0.026(4) 0.033(4) 0.000 -0.008(4) 0.000
C13 0.062(5) 0.082(5) 0.086(6) 0.015(5) -0.016(5) -0.016(4)
C7 0.077(5) 0.091(5) 0.073(5) -0.002(4) 0.021(4) 0.002(4)
F14 0.080(4) 0.082(5) 0.266(10) 0.030(6) 0.007(5) -0.032(4)
C25 0.051(4) 0.045(4) 0.063(4) -0.001(3) -0.014(3) 0.008(3)
C9 0.110(6) 0.061(4) 0.082(5) -0.008(4) 0.024(4) 0.018(4)
C2 0.076(5) 0.045(4) 0.040(3) -0.001(3) -0.011(3) 0.004(3)
C17 0.089(5) 0.023(3) 0.044(4) 0.000(3) -0.011(4) -0.004(4)
F3A 0.131(11) 0.130(8) 0.049(5) 0.006(5) -0.012(8) 0.016(8)
C20 0.058(5) 0.027(4) 0.027(4) 0.000 -0.007(4) 0.000
F5 0.168(7) 0.111(5) 0.213(8) 0.019(6) 0.004(7) -0.050(5)
F4 0.101(5) 0.166(7) 0.174(7) 0.061(6) -0.043(5) -0.073(5)
F2A 0.127(8) 0.096(9) 0.074(8) 0.054(7) 0.003(6) 0.017(7)
C22 0.046(4) 0.031(3) 0.026(3) 0.002(2) -0.004(3) 0.001(3)
C14 0.057(4) 0.083(5) 0.084(5) 0.020(4) -0.017(4) -0.010(4)
C5 0.100(6) 0.099(6) 0.099(6) 0.032(5) -0.026(5) -0.056(5)
C30 0.088(7) 0.079(7) 0.065(6) 0.037(5) 0.014(5) 0.010(5)
C23 0.058(6) 0.029(5) 0.031(5) 0.000 -0.004(4) 0.000
C1 0.101(6) 0.075(5) 0.047(4) 0.016(4) -0.015(4) 0.014(4)
F13 0.181(8) 0.093(5) 0.123(5) 0.033(4) 0.014(5) -0.015(5)
F9 0.290(10) 0.107(6) 0.152(7) -0.005(6) -0.015(8) 0.079(7)
C27 0.089(7) 0.045(5) 0.110(8) 0.003(5) -0.041(6) 0.013(5)
C15 0.076(6) 0.132(7) 0.134(7) 0.030(6) -0.049(6) 0.007(5)
F10 0.140(8) 0.196(9) 0.199(9) 0.011(6) 0.111(7) 0.021(6)
C10 0.189(8) 0.068(5) 0.124(7) -0.018(6) 0.034(7) 0.042(5)
F11 0.168(8) 0.167(8) 0.169(8) 0.061(6) 0.078(6) 0.012(6)
C26 0.073(6) 0.107(8) 0.099(8) -0.024(6) 0.018(6) 0.005(6)
F7 0.286(11) 0.116(7) 0.155(7) -0.031(6) 0.072(8) 0.081(7)
F16 0.100(6) 0.215(8) 0.266(9) 0.093(7) -0.091(6) -0.031(5)
C16 0.155(9) 0.029(4) 0.058(6) -0.014(4) -0.003(6) 0.003(5)
C18 0.098(7) 0.058(6) 0.091(8) 0.010(5) -0.009(6) -0.033(5)
F8 0.257(9) 0.065(5) 0.229(10) -0.040(6) 0.073(8) 0.002(6)
C8 0.097(6) 0.085(5) 0.091(6) -0.005(5) 0.033(5) 0.012(5)
C11 0.089(6) 0.065(5) 0.121(6) -0.002(5) 0.021(5) -0.017(4)
C29 0.052(5) 0.066(6) 0.079(6) -0.007(5) -0.025(5) -0.003(4)
C6 0.097(7) 0.129(7) 0.104(7) 0.007(5) 0.046(5) -0.010(5)
F12 0.156(8) 0.268(11) 0.153(8) -0.007(7) 0.058(6) -0.111(8)
F17 0.151(8) 0.242(9) 0.212(8) -0.017(8) -0.015(7) 0.095(6)
F6 0.181(8) 0.194(8) 0.131(6) 0.036(5) 0.009(6) -0.118(7)
F2B 0.145(12) 0.076(6) 0.064(7) 0.029(6) -0.018(8) 0.017(8)
F1B 0.118(10) 0.105(8) 0.064(8) 0.028(6) -0.044(8) -0.004(9)
F3B 0.136(9) 0.110(11) 0.089(8) 0.032(9) 0.026(7) -0.004(9)
F1A 0.120(9) 0.104(9) 0.085(7) 0.036(6) -0.003(8) 0.038(7)

loop_
_atom_type_symbol
_atom_type_description
_atom_type_scat_dispersion_real
_atom_type_scat_dispersion_imag
_atom_type_scat_source
C C 0.0033 0.0016 'International Tables Vol C Tables 4.2.6.8 and 6.1.1.4'
H H 0.0000 0.0000 'International Tables Vol C Tables 4.2.6.8 and 6.1.1.4'
N N 0.0061 0.0033 'International Tables Vol C Tables 4.2.6.8 and 6.1.1.4'
O O 0.0106 0.0060 'International Tables Vol C Tables 4.2.6.8 and 6.1.1.4'
F F 0.0171 0.0103 'International Tables Vol C Tables 4.2.6.8 and 6.1.1.4'
Dy Dy -0.1892 4.4098 'International Tables Vol C Tables 4.2.6.8 and 6.1.1.4'

loop_
_geom_angle_atom_site_label_1
_geom_angle_atom_site_label_2
_geom_angle_atom_site_label_3
_geom_angle
_geom_angle_site_symmetry_1
_geom_angle_site_symmetry_3
O3 Dy1 O2 75.1(2) . .
O3 Dy1 O1 98.7(2) . .
O2 Dy1 O1 73.0(2) . .
O3 Dy1 O6 80.2(2) . .
O2 Dy1 O6 134.58(19) . .
O1 Dy1 O6 149.2(2) . .
O3 Dy1 O4 72.6(2) . .
O2 Dy1 O4 128.2(2) . .
O1 Dy1 O4 73.2(2) . .
O6 Dy1 O4 77.2(2) . .
O3 Dy1 O5 139.9(2) . .
O2 Dy1 O5 144.2(2) . .
O1 Dy1 O5 90.5(2) . .
O6 Dy1 O5 72.62(19) . .
O4 Dy1 O5 73.0(2) . .
O3 Dy1 O8 150.0(2) . .
O2 Dy1 O8 75.8(2) . .
O1 Dy1 O8 79.77(19) . .
O6 Dy1 O8 116.2(2) . .
O4 Dy1 O8 133.43(19) . .
O5 Dy1 O8 69.99(19) . .
O3 Dy1 O7 78.4(2) . .
O2 Dy1 O7 66.59(18) . .
O1 Dy1 O7 138.9(2) . .
O6 Dy1 O7 71.5(2) . .
O4 Dy1 O7 140.2(2) . .
O5 Dy1 O7 118.27(19) . .
O8 Dy1 O7 83.34(19) . .
C12 O5 Dy1 133.2(6) . .
O8 N2 C24 128.5(6) . .
O8 N2 C28 120.6(5) . .
C24 N2 C28 110.9(6) . .
C7 O4 Dy1 135.5(7) . .
N2 O8 Dy1 138.8(4) . .
C2 O1 Dy1 134.7(6) . .
C4 O2 Dy1 135.4(6) . .
N1 O7 Dy1 143.5(5) . .
C9 O3 Dy1 133.8(7) . .
O7 N1 C19 126.8(6) . .
O7 N1 C17 120.5(5) . .
C19 N1 C17 111.9(6) . .
O9 N3 C24 126.9(6) . .
O9 N3 C25 119.4(6) . .
C24 N3 C25 112.2(6) . .
C22 C21 C20 120.7(7) . .
C22 C21 H21 119.7 . .
C20 C21 H21 119.7 . .
C14 O6 Dy1 131.3(6) . .
N2 C24 N3 110.4(6) . .
N2 C24 C22 124.1(6) . .
N3 C24 C22 125.5(6) . .
O2 C4 C3 127.8(9) . .
O2 C4 C5 115.7(8) . .
C3 C4 C5 116.4(8) . .
C2 C3 C4 119.9(8) . .
C2 C3 H3 120.0 . .
C4 C3 H3 120.0 . .
C30 C28 C29 112.5(8) . .
C30 C28 N2 104.9(7) . .
C29 C28 N2 107.0(6) . .
C30 C28 C25 113.0(8) . .
C29 C28 C25 117.1(8) . .
N2 C28 C25 100.7(6) . .
O5 C12 C13 125.9(9) . .
O5 C12 C11 118.0(9) . .
C13 C12 C11 116.1(9) . .
N1 C19 N1 110.2(9) 2_655 .
N1 C19 C20 124.9(4) 2_655 .
N1 C19 C20 124.9(4) . .
C14 C13 C12 123.3(10) . .
C14 C13 H13 118.4 . .
C12 C13 H13 118.4 . .
O4 C7 C8 126.8(12) . .
O4 C7 C6 110.8(12) . .
C8 C7 C6 122.3(13) . .
N3 C25 C27 112.4(7) . .
N3 C25 C28 100.2(6) . .
C27 C25 C28 114.8(8) . .
N3 C25 C26 106.5(8) . .
C27 C25 C26 110.3(9) . .
C28 C25 C26 112.0(7) . .
O3 C9 C8 128.3(11) . .
O3 C9 C10 118.0(13) . .
C8 C9 C10 113.8(14) . .
O1 C2 C3 129.1(8) . .
O1 C2 C1 114.8(9) . .
C3 C2 C1 116.1(8) . .
C16 C17 C18 110.3(9) . .
C16 C17 N1 109.9(7) . .
C18 C17 N1 107.0(8) . .
C16 C17 C17 115.4(10) . 2_655
C18 C17 C17 113.0(10) . 2_655
N1 C17 C17 100.4(4) . 2_655
C21 C20 C21 118.2(9) 2_655 .
C21 C20 C19 120.9(4) 2_655 .
C21 C20 C19 120.9(4) . .
C21 C22 C23 119.9(7) . .
C21 C22 C24 117.2(6) . .
C23 C22 C24 122.9(7) . .
O6 C14 C13 128.0(10) . .
O6 C14 C15 115.9(11) . .
C13 C14 C15 116.1(11) . .
F6 C5 F4 118.9(13) . .
F6 C5 F5 87.7(12) . .
F4 C5 F5 87.9(11) . .
F6 C5 C4 120.4(10) . .
F4 C5 C4 120.1(11) . .
F5 C5 C4 101.9(13) . .
C28 C30 H30A 109.5 . .
C28 C30 H30B 109.5 . .
H30A C30 H30B 109.5 . .
C28 C30 H30C 109.5 . .
H30A C30 H30C 109.5 . .
H30B C30 H30C 109.5 . .
C22 C23 C22 119.6(9) 2_655 .
C22 C23 H23 120.2 2_655 .
C22 C23 H23 120.2 . .
F1B C1 F2B 113.8(15) . .
F3A C1 F1A 112.5(13) . .
F1B C1 F3B 106.7(17) . .
F2B C1 F3B 102.7(16) . .
F3A C1 F2A 98.1(15) . .
F1A C1 F2A 109.6(13) . .
F3A C1 C2 114.1(12) . .
F1B C1 C2 114.6(13) . .
F2B C1 C2 110.8(10) . .
F1A C1 C2 108.8(11) . .
F3B C1 C2 107.1(13) . .
F2A C1 C2 113.3(10) . .
C25 C27 H27A 109.5 . .
C25 C27 H27B 109.5 . .
H27A C27 H27B 109.5 . .
C25 C27 H27C 109.5 . .
H27A C27 H27C 109.5 . .
H27B C27 H27C 109.5 . .
F16 C15 F17 117(2) . .
F16 C15 F18 105.4(16) . .
F17 C15 F18 89.2(14) . .
F16 C15 C14 117.6(15) . .
F17 C15 C14 115.7(14) . .
F18 C15 C14 106.5(14) . .
F9 C10 F7 110.5(16) . .
F9 C10 F8 101.3(16) . .
F7 C10 F8 101.7(16) . .
F9 C10 C9 116.2(15) . .
F7 C10 C9 117.8(15) . .
F8 C10 C9 106.7(15) . .
C25 C26 H26A 109.5 . .
C25 C26 H26B 109.5 . .
H26A C26 H26B 109.5 . .
C25 C26 H26C 109.5 . .
H26A C26 H26C 109.5 . .
H26B C26 H26C 109.5 . .
C17 C16 H16A 109.5 . .
C17 C16 H16B 109.5 . .
H16A C16 H16B 109.5 . .
C17 C16 H16C 109.5 . .
H16A C16 H16C 109.5 . .
H16B C16 H16C 109.5 . .
C17 C18 H18A 109.5 . .
C17 C18 H18B 109.5 . .
H18A C18 H18B 109.5 . .
C17 C18 H18C 109.5 . .
H18A C18 H18C 109.5 . .
H18B C18 H18C 109.5 . .
C7 C8 C9 122.5(12) . .
C7 C8 H8 118.7 . .
C9 C8 H8 118.7 . .
F14 C11 F15 114.4(12) . .
F14 C11 F13 106.0(13) . .
F15 C11 F13 100.4(11) . .
F14 C11 C12 118.8(11) . .
F15 C11 C12 107.0(11) . .
F13 C11 C12 108.5(10) . .
C28 C29 H29A 109.5 . .
C28 C29 H29B 109.5 . .
H29A C29 H29B 109.5 . .
C28 C29 H29C 109.5 . .
H29A C29 H29C 109.5 . .
H29B C29 H29C 109.5 . .
F12 C6 F11 106.1(15) . .
F12 C6 F10 102.4(14) . .
F11 C6 F10 102.1(13) . .
F12 C6 C7 115.4(13) . .
F11 C6 C7 115.2(14) . .
F10 C6 C7 114.0(14) . .

loop_
_geom_bond_atom_site_label_1
_geom_bond_atom_site_label_2
_geom_bond_distance
_geom_bond_site_symmetry_2
Dy1 O3 2.317(6) .
Dy1 O2 2.323(6) .
Dy1 O1 2.327(5) .
Dy1 O6 2.349(5) .
Dy1 O4 2.371(7) .
Dy1 O5 2.379(5) .
Dy1 O8 2.433(6) .
Dy1 O7 2.454(5) .
O5 C12 1.177(10) .
N2 O8 1.316(7) .
N2 C24 1.326(8) .
N2 C28 1.531(9) .
O4 C7 1.280(13) .
O1 C2 1.231(10) .
O2 C4 1.227(9) .
O7 N1 1.288(7) .
O3 C9 1.290(14) .
N1 C19 1.328(8) .
N1 C17 1.514(9) .
N3 O9 1.303(8) .
N3 C24 1.339(9) .
N3 C25 1.489(10) .
C21 C22 1.376(10) .
C21 C20 1.403(8) .
C21 H21 0.9300 .
O6 C14 1.248(12) .
C24 C22 1.465(9) .
C4 C3 1.409(12) .
C4 C5 1.500(15) .
F15 C11 1.345(16) .
C3 C2 1.370(13) .
C3 H3 0.9300 .
C28 C30 1.510(13) .
C28 C29 1.520(11) .
C28 C25 1.567(12) .
F18 C15 1.36(2) .
C12 C13 1.436(14) .
C12 C11 1.590(15) .
C19 N1 1.328(8) 2_655
C19 C20 1.462(14) .
C13 C14 1.326(14) .
C13 H13 0.9300 .
C7 C8 1.314(15) .
C7 C6 1.468(19) .
F14 C11 1.228(14) .
C25 C27 1.526(13) .
C25 C26 1.633(16) .
C9 C8 1.398(17) .
C9 C10 1.494(17) .
C2 C1 1.528(13) .
C17 C16 1.480(13) .
C17 C18 1.497(14) .
C17 C17 1.562(15) 2_655
F3A C1 1.294(9) .
C20 C21 1.403(8) 2_655
F5 C5 1.47(2) .
F4 C5 1.236(12) .
F2A C1 1.39(2) .
C22 C23 1.394(8) .
C14 C15 1.555(17) .
C5 F6 1.175(14) .
C30 H30A 0.9600 .
C30 H30B 0.9600 .
C30 H30C 0.9600 .
C23 C22 1.394(8) 2_655
C23 H23 0.9300 .
C1 F1B 1.31(2) .
C1 F2B 1.31(2) .
C1 F1A 1.350(19) .
C1 F3B 1.36(3) .
F13 C11 1.368(15) .
F9 C10 1.218(19) .
C27 H27A 0.9600 .
C27 H27B 0.9600 .
C27 H27C 0.9600 .
C15 F16 1.122(17) .
C15 F17 1.202(19) .
F10 C6 1.348(17) .
C10 F7 1.237(18) .
C10 F8 1.38(2) .
F11 C6 1.307(17) .
C26 H26A 0.9600 .
C26 H26B 0.9600 .
C26 H26C 0.9600 .
C16 H16A 0.9600 .
C16 H16B 0.9600 .
C16 H16C 0.9600 .
C18 H18A 0.9600 .
C18 H18B 0.9600 .
C18 H18C 0.9600 .
C8 H8 0.9300 .
C29 H29A 0.9600 .
C29 H29B 0.9600 .
C29 H29C 0.9600 .
C6 F12 1.241(17) .
